data_4511314
loop_
_publ_author_name
'Roy, Saikat'
'Nangia, Ashwini'

_publ_section_title
;
 Kinetic and Thermodynamic Conformational Polymorphs of Bis(p-tolyl)
 Ketonep-Tosylhydrazone:&#x00A0; The Curtin&#x2212;Hammett Principle in
 Crystallization
;
_journal_issue 10
_journal_name_full 'Crystal Growth &amp; Design'
_journal_page_first 2047
_journal_paper_doi 10.1021/cg070542t
_journal_volume 7
_journal_year 2007
_chemical_formula_moiety 'C20 H16 Cl2 N2 O2 S'
_chemical_formula_sum 'C20 H16 Cl2 N2 O2 S'
_chemical_formula_weight 419.31
_chemical_melting_point 475
_chemical_name_systematic
; 
 ? 
;
_space_group_IT_number 15
_symmetry_cell_setting monoclinic
_symmetry_space_group_name_Hall '-C 2yc'
_symmetry_space_group_name_H-M 'C 1 2/c 1'
_atom_sites_solution_hydrogens geom
_atom_sites_solution_primary direct
_atom_sites_solution_secondary difmap
_audit_creation_method SHELXL-97
_cell_angle_alpha 90.00
_cell_angle_beta 102.552(2)
_cell_angle_gamma 90.00
_cell_formula_units_Z 8
_cell_length_a 22.4996(17)
_cell_length_b 11.4602(7)
_cell_length_c 15.4310(9)
_cell_measurement_temperature 100(2)
_cell_volume 3883.8(4)
_computing_cell_refinement 'Bruker SMART'
_computing_data_collection 'Bruker SMART'
_computing_data_reduction 'Bruker SAINT'
_computing_molecular_graphics 'Bruker SHELXTL'
_computing_publication_material 'Bruker SHELXTL'
_computing_structure_refinement 'Bruker SHELXTL''
_computing_structure_solution 'Bruker SHELXTL'
_diffrn_ambient_temperature 100(2)
_diffrn_measured_fraction_theta_full 0.999
_diffrn_measured_fraction_theta_max 0.999
_diffrn_measurement_device_type 'CCD area detector'
_diffrn_measurement_method 'phi and omega scans'
_diffrn_radiation_monochromator graphite
_diffrn_radiation_source 'fine-focus sealed tube'
_diffrn_radiation_type MoK\a
_diffrn_radiation_wavelength 0.71073
_diffrn_reflns_av_R_equivalents 0.0201
_diffrn_reflns_av_sigmaI/netI 0.0139
_diffrn_reflns_limit_h_max 27
_diffrn_reflns_limit_h_min -27
_diffrn_reflns_limit_k_max 14
_diffrn_reflns_limit_k_min -14
_diffrn_reflns_limit_l_max 19
_diffrn_reflns_limit_l_min -19
_diffrn_reflns_number 19751
_diffrn_reflns_theta_full 26.05
_diffrn_reflns_theta_max 26.05
_diffrn_reflns_theta_min 1.85
_exptl_absorpt_coefficient_mu 0.460
_exptl_absorpt_correction_T_max 0.908
_exptl_absorpt_correction_T_min 0.793
_exptl_absorpt_correction_type multi-scan
_exptl_absorpt_process_details 'Bruker AXS SADABS program'
_exptl_crystal_colour colourless
_exptl_crystal_density_diffrn 1.434
_exptl_crystal_density_method 'not measured'
_exptl_crystal_description block
_exptl_crystal_F_000 1728
_exptl_crystal_size_max 0.54
_exptl_crystal_size_mid 0.42
_exptl_crystal_size_min 0.21
_refine_diff_density_max 0.289
_refine_diff_density_min -0.467
_refine_diff_density_rms 0.074
_refine_ls_extinction_method none
_refine_ls_goodness_of_fit_ref 1.057
_refine_ls_hydrogen_treatment mixed
_refine_ls_matrix_type full
_refine_ls_number_parameters 249
_refine_ls_number_reflns 3843
_refine_ls_number_restraints 0
_refine_ls_restrained_S_all 1.057
_refine_ls_R_factor_all 0.0329
_refine_ls_R_factor_gt 0.0317
_refine_ls_shift/su_max 0.001
_refine_ls_shift/su_mean 0.000
_refine_ls_structure_factor_coef Fsqd
_refine_ls_weighting_details 'calc w=1/[\s^2^(Fo^2^)+(0.0464P)^2^+3.9122P] where P=(Fo^2^+2Fc^2^)/3'
_refine_ls_weighting_scheme calc
_refine_ls_wR_factor_gt 0.0833
_refine_ls_wR_factor_ref 0.0842
_reflns_number_gt 3665
_reflns_number_total 3843
_reflns_threshold_expression >2sigma(I)
_cod_data_source_file DiCl_an527.cif
_cod_data_source_block an527
_cod_depositor_comments
;
The following automatic conversions were performed:

'_symmetry_cell_setting' value 'Monoclinic' changed to 'monoclinic'
according to
/usr/data/users/saulius/automatic-downloads/retrospective/ACS/lib/dictionaries/cif_core.dic
dictionary named 'cif_core.dic' version 2.4.2 from 2011-04-26.

Automatic conversion script
Id: cif_fix_values 2281 2013-09-26 08:29:07Z andrius 
;
_cod_original_sg_symbol_H-M C2/c
_cod_database_code 4511314

loop_
_symmetry_equiv_pos_as_xyz
'x, y, z'
'-x, y, -z+1/2'
'x+1/2, y+1/2, z'
'-x+1/2, y+1/2, -z+1/2'
'-x, -y, -z'
'x, -y, z-1/2'
'-x+1/2, -y+1/2, -z'
'x+1/2, -y+1/2, z-1/2'

loop_
_atom_site_label
_atom_site_type_symbol
_atom_site_fract_x
_atom_site_fract_y
_atom_site_fract_z
_atom_site_U_iso_or_equiv
_atom_site_adp_type
_atom_site_occupancy
_atom_site_symmetry_multiplicity
_atom_site_calc_flag
_atom_site_refinement_flags
S1 S 0.193875(14) 0.37115(3) 0.06571(2) 0.01701(10) Uani 1 1 d .
Cl2 Cl 0.481755(18) 0.02033(4) 0.09939(3) 0.03613(12) Uani 1 1 d .
Cl1 Cl 0.34964(2) 0.33685(4) 0.66502(2) 0.03710(12) Uani 1 1 d .
N2 N 0.26401(5) 0.34415(10) 0.22029(7) 0.0181(2) Uani 1 1 d .
O1 O 0.20400(4) 0.35380(8) -0.02231(6) 0.0205(2) Uani 1 1 d .
O2 O 0.17651(5) 0.48365(8) 0.09144(6) 0.0223(2) Uani 1 1 d .
C10 C 0.27765(6) 0.36445(12) 0.40549(9) 0.0205(3) Uani 1 1 d .
H10 H 0.2434 0.4009 0.3685 0.025 Uiso 1 1 calc R
N1 N 0.25991(5) 0.33597(10) 0.12924(7) 0.0186(2) Uani 1 1 d .
C9 C 0.31817(6) 0.30008(12) 0.36688(9) 0.0184(3) Uani 1 1 d .
C11 C 0.28697(7) 0.37552(13) 0.49677(9) 0.0236(3) Uani 1 1 d .
H11 H 0.2593 0.4188 0.5226 0.028 Uiso 1 1 calc R
C8 C 0.30953(6) 0.29058(11) 0.26923(9) 0.0177(3) Uani 1 1 d .
C5 C 0.13994(6) 0.26908(12) 0.08508(9) 0.0188(3) Uani 1 1 d .
C13 C 0.37768(7) 0.25714(13) 0.51413(10) 0.0253(3) Uani 1 1 d .
H13 H 0.4116 0.2202 0.5515 0.030 Uiso 1 1 calc R
C15 C 0.35431(6) 0.22245(12) 0.23088(8) 0.0186(3) Uani 1 1 d .
C14 C 0.36790(6) 0.24618(12) 0.42231(9) 0.0221(3) Uani 1 1 d .
H14 H 0.3954 0.2015 0.3970 0.027 Uiso 1 1 calc R
C4 C 0.14617(7) 0.15257(13) 0.06290(10) 0.0245(3) Uani 1 1 d .
H4 H 0.1793 0.1283 0.0382 0.029 Uiso 1 1 calc R
C18 C 0.43317(6) 0.09787(14) 0.15199(9) 0.0247(3) Uani 1 1 d .
C20 C 0.39587(6) 0.28069(13) 0.19130(10) 0.0232(3) Uani 1 1 d .
H20 H 0.3969 0.3636 0.1913 0.028 Uiso 1 1 calc R
C7 C 0.04918(6) 0.22402(14) 0.13504(9) 0.0260(3) Uani 1 1 d .
H7 H 0.0160 0.2485 0.1596 0.031 Uiso 1 1 calc R
C17 C 0.39257(7) 0.03784(13) 0.19100(9) 0.0251(3) Uani 1 1 d .
H17 H 0.3918 -0.0450 0.1906 0.030 Uiso 1 1 calc R
C19 C 0.43577(7) 0.21838(14) 0.15183(10) 0.0259(3) Uani 1 1 d .
H19 H 0.4644 0.2578 0.1252 0.031 Uiso 1 1 calc R
C6 C 0.09192(6) 0.30552(13) 0.12131(9) 0.0224(3) Uani 1 1 d .
H6 H 0.0882 0.3851 0.1366 0.027 Uiso 1 1 calc R
C12 C 0.33747(7) 0.32234(13) 0.55002(9) 0.0246(3) Uani 1 1 d .
C1 C 0.00837(8) 0.01822(16) 0.12918(12) 0.0349(4) Uani 1 1 d .
H2A H 0.0279 -0.0355 0.1762 0.052 Uiso 1 1 calc R
H2B H -0.0069 -0.0257 0.0744 0.052 Uiso 1 1 calc R
H2C H -0.0256 0.0578 0.1472 0.052 Uiso 1 1 calc R
C2 C 0.05417(7) 0.10756(14) 0.11343(10) 0.0259(3) Uani 1 1 d .
C16 C 0.35293(7) 0.10061(13) 0.23077(9) 0.0219(3) Uani 1 1 d .
H16 H 0.3248 0.0606 0.2580 0.026 Uiso 1 1 calc R
C3 C 0.10318(7) 0.07297(13) 0.07745(11) 0.0280(3) Uani 1 1 d .
H3 H 0.1071 -0.0067 0.0627 0.034 Uiso 1 1 calc R
H1 H 0.2768(8) 0.2779(17) 0.1094(12) 0.029(5) Uiso 1 1 d .

loop_
_atom_site_aniso_label
_atom_site_aniso_U_11
_atom_site_aniso_U_22
_atom_site_aniso_U_33
_atom_site_aniso_U_23
_atom_site_aniso_U_13
_atom_site_aniso_U_12
S1 0.01963(18) 0.01755(18) 0.01363(17) -0.00005(11) 0.00311(12) 0.00357(12)
Cl2 0.0303(2) 0.0442(2) 0.0351(2) -0.00848(17) 0.00964(17) 0.01432(17)
Cl1 0.0458(2) 0.0503(3) 0.01374(18) -0.00116(15) 0.00327(16) -0.00700(19)
N2 0.0207(6) 0.0198(6) 0.0137(5) -0.0019(4) 0.0035(4) -0.0007(4)
O1 0.0241(5) 0.0234(5) 0.0141(5) 0.0003(4) 0.0042(4) 0.0038(4)
O2 0.0273(5) 0.0189(5) 0.0207(5) -0.0007(4) 0.0053(4) 0.0049(4)
C10 0.0218(7) 0.0206(7) 0.0190(7) 0.0009(5) 0.0040(5) 0.0000(5)
N1 0.0195(6) 0.0221(6) 0.0138(5) -0.0022(4) 0.0029(4) 0.0046(5)
C9 0.0218(7) 0.0164(6) 0.0166(6) -0.0004(5) 0.0031(5) -0.0023(5)
C11 0.0282(7) 0.0247(7) 0.0193(7) -0.0022(6) 0.0084(6) -0.0024(6)
C8 0.0196(6) 0.0159(6) 0.0175(6) -0.0006(5) 0.0039(5) -0.0019(5)
C5 0.0184(6) 0.0217(7) 0.0153(6) 0.0010(5) 0.0014(5) 0.0027(5)
C13 0.0282(8) 0.0242(7) 0.0199(7) 0.0027(6) -0.0025(6) -0.0013(6)
C15 0.0194(6) 0.0214(7) 0.0138(6) -0.0012(5) 0.0006(5) 0.0017(5)
C14 0.0245(7) 0.0193(7) 0.0213(7) -0.0007(5) 0.0024(5) 0.0010(5)
C4 0.0236(7) 0.0218(7) 0.0294(8) -0.0002(6) 0.0086(6) 0.0039(6)
C18 0.0207(7) 0.0326(8) 0.0192(7) -0.0038(6) 0.0011(5) 0.0094(6)
C20 0.0209(7) 0.0214(7) 0.0265(7) -0.0030(6) 0.0035(6) -0.0018(5)
C7 0.0182(7) 0.0389(9) 0.0207(7) 0.0002(6) 0.0039(5) 0.0033(6)
C17 0.0342(8) 0.0212(7) 0.0183(7) 0.0010(5) 0.0023(6) 0.0075(6)
C19 0.0189(7) 0.0324(8) 0.0271(7) -0.0027(6) 0.0066(6) -0.0018(6)
C6 0.0211(7) 0.0264(7) 0.0186(7) -0.0022(6) 0.0018(5) 0.0045(6)
C12 0.0322(8) 0.0262(7) 0.0145(6) -0.0004(5) 0.0028(6) -0.0075(6)
C1 0.0305(8) 0.0400(9) 0.0336(9) 0.0086(7) 0.0054(7) -0.0062(7)
C2 0.0219(7) 0.0326(8) 0.0208(7) 0.0070(6) -0.0007(5) -0.0013(6)
C16 0.0287(7) 0.0212(7) 0.0158(6) 0.0024(5) 0.0046(5) 0.0022(6)
C3 0.0286(8) 0.0208(7) 0.0335(8) 0.0030(6) 0.0045(6) 0.0022(6)

loop_
_atom_type_symbol
_atom_type_description
_atom_type_scat_dispersion_real
_atom_type_scat_dispersion_imag
_atom_type_scat_source
C C 0.0033 0.0016 'International Tables Vol C Tables 4.2.6.8 and 6.1.1.4'
H H 0.0000 0.0000 'International Tables Vol C Tables 4.2.6.8 and 6.1.1.4'
N N 0.0061 0.0033 'International Tables Vol C Tables 4.2.6.8 and 6.1.1.4'
O O 0.0106 0.0060 'International Tables Vol C Tables 4.2.6.8 and 6.1.1.4'
S S 0.1246 0.1234 'International Tables Vol C Tables 4.2.6.8 and 6.1.1.4'
Cl Cl 0.1484 0.1585 'International Tables Vol C Tables 4.2.6.8 and 6.1.1.4'

loop_
_geom_angle_atom_site_label_1
_geom_angle_atom_site_label_2
_geom_angle_atom_site_label_3
_geom_angle
O2 S1 O1 119.74(6)
O2 S1 N1 108.80(6)
O1 S1 N1 102.78(6)
O2 S1 C5 108.23(6)
O1 S1 C5 108.99(6)
N1 S1 C5 107.67(6)
C8 N2 N1 115.45(11)
C11 C10 C9 120.79(13)
N2 N1 S1 116.05(9)
C14 C9 C10 118.75(12)
C14 C9 C8 120.10(12)
C10 C9 C8 121.15(12)
C10 C11 C12 119.02(14)
N2 C8 C9 118.25(12)
N2 C8 C15 122.36(12)
C9 C8 C15 119.37(11)
C6 C5 C4 121.16(13)
C6 C5 S1 119.75(11)
C4 C5 S1 119.09(11)
C12 C13 C14 119.05(13)
C20 C15 C16 119.69(13)
C20 C15 C8 119.85(12)
C16 C15 C8 120.40(12)
C13 C14 C9 120.82(13)
C3 C4 C5 118.76(14)
C17 C18 C19 122.03(13)
C17 C18 Cl2 119.39(12)
C19 C18 Cl2 118.57(12)
C19 C20 C15 120.39(14)
C2 C7 C6 121.03(14)
C18 C17 C16 118.93(14)
C18 C19 C20 118.81(14)
C5 C6 C7 119.05(14)
C13 C12 C11 121.57(13)
C13 C12 Cl1 119.26(11)
C11 C12 Cl1 119.17(12)
C7 C2 C3 118.79(14)
C7 C2 C1 121.37(14)
C3 C2 C1 119.84(15)
C17 C16 C15 120.15(13)
C4 C3 C2 121.21(14)

loop_
_geom_bond_atom_site_label_1
_geom_bond_atom_site_label_2
_geom_bond_distance
S1 O2 1.4282(10)
S1 O1 1.4390(10)
S1 N1 1.6426(12)
S1 C5 1.7573(14)
Cl2 C18 1.7404(14)
Cl1 C12 1.7436(14)
N2 C8 1.2883(18)
N2 N1 1.3910(15)
C10 C11 1.384(2)
C10 C9 1.4024(19)
C9 C14 1.3961(19)
C9 C8 1.4808(18)
C11 C12 1.390(2)
C8 C15 1.4947(18)
C5 C6 1.3844(19)
C5 C4 1.393(2)
C13 C12 1.379(2)
C13 C14 1.391(2)
C15 C20 1.393(2)
C15 C16 1.397(2)
C4 C3 1.383(2)
C18 C17 1.382(2)
C18 C19 1.382(2)
C20 C19 1.387(2)
C7 C2 1.386(2)
C7 C6 1.390(2)
C17 C16 1.388(2)
C1 C2 1.509(2)
C2 C3 1.395(2)
